data_7006262
loop_
_publ_author_name
'Bartolom\'e, Camino'
'Carrasco-Rando, Marta'
'Coco, Silverio'
'Cordovilla, Carlos'
'Espinet, Pablo'
'Mart\'in-Alvarez, Jose M.'

_publ_section_title
;
 Gold(i)--carbenes derived from 4-pyridylisocyanide complexes:
 supramolecular macrocycles supported by hydrogen bonds, and
 luminescent behavior
;
_journal_issue 45
_journal_name_full 'Dalton Transactions'
_journal_page_first 5339
_journal_paper_doi 10.1039/b711430c
_journal_year 2007
_chemical_formula_sum 'C16 H11 Au F9 N3'
_chemical_formula_weight 613.24
_chemical_name_systematic
;
?
;
_space_group_IT_number 2
_symmetry_cell_setting triclinic
_symmetry_space_group_name_Hall '-P 1'
_symmetry_space_group_name_H-M 'P -1'
_atom_sites_solution_hydrogens geom
_atom_sites_solution_primary direct
_atom_sites_solution_secondary difmap
_audit_creation_method SHELXL-97
_cell_angle_alpha 63.952(2)
_cell_angle_beta 89.816(2)
_cell_angle_gamma 79.969(2)
_cell_formula_units_Z 4
_cell_length_a 9.4570(8)
_cell_length_b 14.2139(13)
_cell_length_c 15.7496(14)
_cell_measurement_temperature 298(2)
_cell_volume 1866.5(3)
_computing_cell_refinement 'Bruker XSCANS'
_computing_data_collection 'Bruker XSCANS'
_computing_data_reduction 'Bruker SHELXTL'
_computing_molecular_graphics 'Bruker SHELXTL'
_computing_publication_material 'Bruker SHELXTL'
_computing_structure_refinement 'SHELXL-97 (Sheldrick, 1997)'
_computing_structure_solution 'SHELXS-97 (Sheldrick, 1990)'
_diffrn_ambient_temperature 298(2)
_diffrn_measured_fraction_theta_full 0.988
_diffrn_measured_fraction_theta_max 0.988
_diffrn_measurement_device_type 'CCD area detector'
_diffrn_measurement_method 'phi and omega scans'
_diffrn_radiation_monochromator graphite
_diffrn_radiation_source 'fine-focus sealed tube'
_diffrn_radiation_type MoK\a
_diffrn_radiation_wavelength 0.71073
_diffrn_reflns_av_R_equivalents 0.0430
_diffrn_reflns_av_sigmaI/netI 0.0658
_diffrn_reflns_limit_h_max 10
_diffrn_reflns_limit_h_min -10
_diffrn_reflns_limit_k_max 15
_diffrn_reflns_limit_k_min -13
_diffrn_reflns_limit_l_max 17
_diffrn_reflns_limit_l_min 0
_diffrn_reflns_number 8911
_diffrn_reflns_theta_full 23.36
_diffrn_reflns_theta_max 23.36
_diffrn_reflns_theta_min 1.44
_exptl_absorpt_coefficient_mu 7.975
_exptl_absorpt_correction_T_max 1.000000
_exptl_absorpt_correction_T_min 0.314669
_exptl_absorpt_correction_type multi-scan
_exptl_crystal_colour COLORLESS
_exptl_crystal_density_diffrn 2.182
_exptl_crystal_density_method 'not measured'
_exptl_crystal_description PLATE
_exptl_crystal_F_000 1152
_exptl_crystal_size_max 0.17
_exptl_crystal_size_mid 0.07
_exptl_crystal_size_min 0.01
_refine_diff_density_max 0.898
_refine_diff_density_min -0.713
_refine_diff_density_rms 0.136
_refine_ls_extinction_method none
_refine_ls_goodness_of_fit_ref 1.009
_refine_ls_hydrogen_treatment constr
_refine_ls_matrix_type full
_refine_ls_number_parameters 525
_refine_ls_number_reflns 5385
_refine_ls_number_restraints 0
_refine_ls_restrained_S_all 1.009
_refine_ls_R_factor_all 0.0668
_refine_ls_R_factor_gt 0.0390
_refine_ls_shift/su_max 0.001
_refine_ls_shift/su_mean 0.000
_refine_ls_structure_factor_coef Fsqd
_refine_ls_weighting_details 'calc w=1/[\s^2^(Fo^2^)+(0.0465P)^2^+2.7824P] where P=(Fo^2^+2Fc^2^)/3'
_refine_ls_weighting_scheme calc
_refine_ls_wR_factor_gt 0.0916
_refine_ls_wR_factor_ref 0.1072
_reflns_number_gt 3842
_reflns_number_total 5385
_reflns_threshold_expression >2sigma(I)
_cod_data_source_file b711430c.txt
_cod_data_source_block mc147
_cod_depositor_comments
;
The following automatic conversions were performed:
'_symmetry_cell_setting' value 'Triclinic' changed to 'triclinic'
according to '/home/saulius/struct/CIF-dictionaries/cif_core.dic'
dictionary named 'cif_core.dic' version 2.4.1 from 2010-06-29.

Automatic conversion script
Id: cif_fix_enum 1527 2010-12-29 10:47:43Z saulius 
;
_cod_original_sg_symbol_H-M P-1
_cod_database_code 7006262

loop_
_symmetry_equiv_pos_as_xyz
'x, y, z'
'-x, -y, -z'

loop_
_atom_site_label
_atom_site_type_symbol
_atom_site_fract_x
_atom_site_fract_y
_atom_site_fract_z
_atom_site_U_iso_or_equiv
_atom_site_adp_type
_atom_site_occupancy
_atom_site_symmetry_multiplicity
_atom_site_calc_flag
_atom_site_refinement_flags
_atom_site_disorder_assembly
_atom_site_disorder_group
Au1 Au 0.18091(4) 0.97405(3) 0.27329(3) 0.05107(16) Uani 1 1 d . . .
C21 C 0.3896(11) 0.9079(8) 0.3297(7) 0.054(3) Uani 1 1 d . . .
C22 C 0.5038(12) 0.8743(9) 0.2826(7) 0.058(3) Uani 1 1 d . . .
C23 C 0.6427(12) 0.8306(9) 0.3242(8) 0.062(3) Uani 1 1 d . . .
H23 H 0.7125 0.8084 0.2916 0.074 Uiso 1 1 calc R . .
C24 C 0.6789(12) 0.8194(9) 0.4116(8) 0.058(3) Uani 1 1 d . . .
C25 C 0.5742(13) 0.8484(9) 0.4602(8) 0.068(3) Uani 1 1 d . . .
H25 H 0.5975 0.8397 0.5209 0.082 Uiso 1 1 calc R . .
C26 C 0.4335(12) 0.8907(9) 0.4202(7) 0.058(3) Uani 1 1 d . . .
C27 C 0.4688(14) 0.8826(12) 0.1869(10) 0.075(4) Uani 1 1 d . . .
F1 F 0.4246(11) 0.9819(8) 0.1204(6) 0.125(3) Uani 1 1 d . . .
F2 F 0.3670(10) 0.8314(8) 0.1827(6) 0.114(3) Uani 1 1 d . . .
F3 F 0.5813(9) 0.8418(9) 0.1540(6) 0.123(3) Uani 1 1 d . . .
C28 C 0.8275(18) 0.7812(15) 0.4516(11) 0.098(5) Uani 1 1 d . . .
F4 F 0.9150(11) 0.8259(14) 0.4099(11) 0.297(13) Uani 1 1 d . . .
F5 F 0.8749(12) 0.6795(11) 0.4664(11) 0.184(6) Uani 1 1 d . . .
F6 F 0.8502(10) 0.7586(11) 0.5382(9) 0.177(6) Uani 1 1 d . . .
C29 C 0.3262(16) 0.9232(16) 0.4774(10) 0.097(5) Uani 1 1 d . . .
F7 F 0.2752(9) 1.0285(9) 0.4377(7) 0.120(3) Uani 1 1 d . . .
F8 F 0.2111(9) 0.8775(9) 0.4895(6) 0.117(3) Uani 1 1 d . . .
F9 F 0.3820(9) 0.8999(9) 0.5639(6) 0.128(4) Uani 1 1 d . . .
C1 C -0.0291(11) 1.0407(8) 0.2273(7) 0.050(3) Uani 1 1 d . . .
N1 N -0.0981(10) 1.1135(8) 0.2515(6) 0.063(2) Uani 1 1 d . . .
H1 H -0.1860 1.1416 0.2288 0.076 Uiso 1 1 calc R . .
C16 C -0.0361(13) 1.1492(10) 0.3138(9) 0.076(4) Uani 1 1 d . . .
H16A H -0.0151 1.0912 0.3764 0.115 Uiso 1 1 calc R . .
H16B H -0.1034 1.2069 0.3161 0.115 Uiso 1 1 calc R . .
H16C H 0.0512 1.1733 0.2901 0.115 Uiso 1 1 calc R . .
N2 N -0.1111(10) 1.0192(8) 0.1706(6) 0.063(3) Uani 1 1 d . . .
H2 H -0.1973 1.0561 0.1550 0.076 Uiso 1 1 calc R . .
C11 C -0.0763(12) 0.9458(9) 0.1336(7) 0.054(3) Uani 1 1 d . . .
C12 C -0.1534(12) 0.9629(9) 0.0544(8) 0.065(3) Uani 1 1 d . . .
H12 H -0.2283 1.0217 0.0273 0.078 Uiso 1 1 calc R . .
C13 C -0.1228(14) 0.8943(11) 0.0129(9) 0.077(4) Uani 1 1 d . . .
H13 H -0.1755 0.9100 -0.0431 0.092 Uiso 1 1 calc R . .
N3 N -0.0189(12) 0.8050(8) 0.0511(6) 0.070(3) Uani 1 1 d . . .
C14 C 0.0539(14) 0.7899(9) 0.1308(8) 0.070(3) Uani 1 1 d . . .
H14 H 0.1276 0.7304 0.1583 0.085 Uiso 1 1 calc R . .
C15 C 0.0285(12) 0.8547(8) 0.1746(7) 0.058(3) Uani 1 1 d . . .
H15 H 0.0808 0.8377 0.2310 0.069 Uiso 1 1 calc R . .
Au2 Au 0.12553(4) 0.40831(3) 0.16758(3) 0.05213(16) Uani 1 1 d . . .
C41 C 0.1787(12) 0.4764(8) 0.2494(7) 0.058(3) Uani 1 1 d . . .
C42 C 0.3214(12) 0.4871(10) 0.2661(8) 0.065(3) Uani 1 1 d . . .
C43 C 0.3605(13) 0.5294(9) 0.3256(8) 0.068(3) Uani 1 1 d . . .
H43 H 0.4558 0.5341 0.3344 0.082 Uiso 1 1 calc R . .
C44 C 0.2545(14) 0.5638(8) 0.3706(7) 0.058(3) Uani 1 1 d . . .
C45 C 0.1153(13) 0.5611(9) 0.3537(7) 0.062(3) Uani 1 1 d . . .
H45 H 0.0433 0.5873 0.3824 0.075 Uiso 1 1 calc R . .
C46 C 0.0807(11) 0.5199(8) 0.2944(7) 0.051(3) Uani 1 1 d . . .
C47 C 0.4410(17) 0.4496(19) 0.2203(14) 0.110(6) Uani 1 1 d . . .
F10 F 0.4203(10) 0.4793(12) 0.1315(8) 0.167(5) Uani 1 1 d . . .
F11 F 0.5676(9) 0.4747(12) 0.2313(9) 0.182(6) Uani 1 1 d . . .
F12 F 0.4738(12) 0.3425(11) 0.2569(10) 0.169(5) Uani 1 1 d . . .
C48 C 0.2958(18) 0.6096(12) 0.4344(10) 0.083(4) Uani 1 1 d . . .
F13 F 0.4274(12) 0.6351(8) 0.4245(7) 0.132(3) Uani 1 1 d . . .
F14 F 0.3133(14) 0.5378(9) 0.5224(7) 0.156(4) Uani 1 1 d . . .
F15 F 0.2103(12) 0.6916(10) 0.4263(9) 0.187(7) Uani 1 1 d . . .
C49 C -0.0773(14) 0.5229(10) 0.2763(9) 0.069(3) Uani 1 1 d . . .
F16 F -0.1097(8) 0.4265(7) 0.3072(6) 0.094(2) Uani 1 1 d . . .
F17 F -0.1622(8) 0.5742(7) 0.3168(7) 0.112(3) Uani 1 1 d . . .
F18 F -0.1238(7) 0.5749(6) 0.1827(5) 0.092(2) Uani 1 1 d . . .
C2 C 0.0677(12) 0.3460(9) 0.0830(7) 0.056(3) Uani 1 1 d . . .
N4 N -0.0699(10) 0.3529(8) 0.0566(6) 0.068(3) Uani 1 1 d . . .
H4 H -0.0853 0.3237 0.0208 0.081 Uiso 1 1 calc R . .
C36 C -0.1935(13) 0.4049(10) 0.0833(9) 0.076(4) Uani 1 1 d . . .
H36A H -0.1696 0.4056 0.1422 0.115 Uiso 1 1 calc R . .
H36B H -0.2710 0.3671 0.0906 0.115 Uiso 1 1 calc R . .
H36C H -0.2227 0.4769 0.0349 0.115 Uiso 1 1 calc R . .
N5 N 0.1598(10) 0.2970(7) 0.0450(6) 0.066(3) Uani 1 1 d . . .
H5 H 0.1258 0.2873 -0.0004 0.080 Uiso 1 1 calc R . .
C31 C 0.3095(13) 0.2592(8) 0.0723(8) 0.057(3) Uani 1 1 d . . .
C32 C 0.4032(15) 0.2655(10) 0.0037(10) 0.081(4) Uani 1 1 d . . .
H32 H 0.3706 0.2976 -0.0601 0.097 Uiso 1 1 calc R . .
C33 C 0.5449(15) 0.2231(12) 0.0326(10) 0.089(4) Uani 1 1 d . . .
H33 H 0.6078 0.2287 -0.0142 0.107 Uiso 1 1 calc R . .
N6 N 0.6012(11) 0.1743(9) 0.1222(8) 0.076(3) Uani 1 1 d . . .
C34 C 0.5109(14) 0.1677(10) 0.1863(9) 0.070(3) Uani 1 1 d . . .
H34 H 0.5470 0.1345 0.2496 0.085 Uiso 1 1 calc R . .
C35 C 0.3597(13) 0.2086(8) 0.1648(9) 0.066(3) Uani 1 1 d . . .
H35 H 0.2981 0.2008 0.2126 0.079 Uiso 1 1 calc R . .

loop_
_atom_site_aniso_label
_atom_site_aniso_U_11
_atom_site_aniso_U_22
_atom_site_aniso_U_33
_atom_site_aniso_U_23
_atom_site_aniso_U_13
_atom_site_aniso_U_12
Au1 0.0435(3) 0.0625(3) 0.0547(3) -0.0326(2) 0.00370(19) -0.0105(2)
C21 0.041(6) 0.058(7) 0.068(7) -0.031(6) 0.008(5) -0.014(5)
C22 0.055(7) 0.062(7) 0.057(7) -0.026(6) 0.009(6) -0.016(6)
C23 0.050(7) 0.067(8) 0.070(8) -0.034(6) 0.008(6) -0.008(6)
C24 0.037(6) 0.065(7) 0.067(7) -0.028(6) -0.004(6) -0.001(5)
C25 0.059(8) 0.086(9) 0.067(7) -0.047(7) -0.013(6) 0.003(7)
C26 0.045(7) 0.086(8) 0.057(7) -0.046(6) 0.003(5) -0.008(6)
C27 0.048(8) 0.101(11) 0.093(10) -0.061(10) 0.005(7) -0.007(7)
F1 0.162(9) 0.126(8) 0.068(5) -0.036(5) -0.009(5) 0.001(7)
F2 0.114(7) 0.181(9) 0.108(6) -0.108(7) 0.028(5) -0.063(7)
F3 0.072(6) 0.218(10) 0.109(6) -0.111(7) 0.014(4) 0.005(6)
C28 0.083(12) 0.118(14) 0.061(9) -0.023(9) -0.004(8) 0.018(10)
F4 0.052(6) 0.31(2) 0.242(15) 0.147(14) -0.049(7) -0.065(9)
F5 0.102(8) 0.177(11) 0.278(16) -0.135(12) -0.069(9) 0.057(8)
F6 0.078(7) 0.272(15) 0.171(11) -0.120(11) -0.052(7) 0.055(8)
C29 0.066(10) 0.158(16) 0.081(10) -0.076(11) -0.013(8) 0.009(11)
F7 0.085(6) 0.175(9) 0.148(8) -0.133(8) -0.014(5) 0.024(6)
F8 0.072(6) 0.216(11) 0.103(6) -0.104(7) 0.038(5) -0.042(6)
F9 0.086(6) 0.240(11) 0.096(6) -0.119(7) 0.002(5) -0.005(6)
C1 0.041(6) 0.060(7) 0.044(6) -0.017(5) 0.004(5) -0.016(5)
N1 0.048(6) 0.078(7) 0.070(6) -0.042(6) 0.005(5) -0.007(5)
C16 0.066(9) 0.084(9) 0.085(9) -0.049(8) 0.020(7) 0.000(7)
N2 0.049(6) 0.075(7) 0.062(6) -0.029(5) -0.005(5) -0.005(5)
C11 0.057(7) 0.064(7) 0.053(6) -0.030(6) 0.008(6) -0.027(6)
C12 0.062(8) 0.067(8) 0.063(7) -0.026(6) -0.009(6) -0.016(6)
C13 0.080(9) 0.081(9) 0.066(8) -0.024(8) -0.020(7) -0.029(8)
N3 0.097(8) 0.068(7) 0.050(6) -0.023(5) -0.009(5) -0.039(6)
C14 0.079(9) 0.053(7) 0.068(8) -0.018(6) 0.002(7) -0.008(6)
C15 0.061(8) 0.054(7) 0.052(6) -0.017(6) -0.013(5) -0.015(6)
Au2 0.0438(3) 0.0615(3) 0.0586(3) -0.0337(2) 0.0010(2) -0.0095(2)
C41 0.057(8) 0.057(7) 0.056(7) -0.022(6) 0.003(6) -0.007(6)
C42 0.046(7) 0.095(9) 0.080(8) -0.063(8) 0.002(6) -0.012(6)
C43 0.052(7) 0.082(9) 0.079(8) -0.044(7) -0.009(6) -0.011(6)
C44 0.074(9) 0.059(7) 0.041(6) -0.030(6) -0.014(6) 0.010(6)
C45 0.064(8) 0.063(7) 0.056(7) -0.028(6) -0.003(6) 0.003(6)
C46 0.042(6) 0.053(6) 0.059(6) -0.028(6) 0.001(5) -0.009(5)
C47 0.059(10) 0.19(2) 0.141(16) -0.123(16) 0.017(10) -0.032(11)
F10 0.085(7) 0.345(18) 0.152(9) -0.175(12) 0.045(6) -0.065(9)
F11 0.059(6) 0.345(17) 0.300(15) -0.274(14) 0.040(7) -0.066(8)
F12 0.105(8) 0.208(13) 0.244(15) -0.170(12) -0.008(8) 0.035(8)
C48 0.091(11) 0.089(10) 0.076(10) -0.051(9) -0.020(8) 0.004(9)
F13 0.137(9) 0.156(9) 0.151(9) -0.108(8) -0.012(7) -0.041(7)
F14 0.251(13) 0.169(10) 0.074(6) -0.061(7) -0.002(7) -0.089(9)
F15 0.141(9) 0.216(12) 0.280(14) -0.218(12) -0.097(9) 0.075(9)
C49 0.072(9) 0.066(8) 0.070(8) -0.037(7) 0.005(7) 0.005(7)
F16 0.079(5) 0.099(6) 0.115(6) -0.050(5) 0.023(4) -0.039(4)
F17 0.062(5) 0.149(8) 0.161(8) -0.106(7) 0.027(5) -0.008(5)
F18 0.059(4) 0.102(6) 0.092(6) -0.032(5) -0.015(4) 0.007(4)
C2 0.053(7) 0.059(7) 0.056(6) -0.030(6) -0.001(5) 0.002(6)
N4 0.045(6) 0.093(7) 0.075(6) -0.046(6) -0.011(5) -0.013(5)
C36 0.052(8) 0.096(10) 0.082(9) -0.040(8) -0.005(6) -0.014(7)
N5 0.067(7) 0.074(7) 0.069(6) -0.048(6) -0.025(5) 0.005(5)
C31 0.069(8) 0.054(7) 0.056(7) -0.034(6) -0.009(6) -0.005(6)
C32 0.073(10) 0.087(10) 0.077(9) -0.042(8) -0.015(8) 0.014(8)
C33 0.072(10) 0.109(11) 0.087(10) -0.049(9) 0.025(8) -0.005(8)
N6 0.060(7) 0.095(8) 0.072(7) -0.042(6) -0.002(6) 0.003(6)
C34 0.063(9) 0.075(8) 0.072(8) -0.037(7) -0.025(7) 0.003(7)
C35 0.069(9) 0.051(7) 0.072(8) -0.027(6) 0.003(6) -0.001(6)

loop_
_atom_type_symbol
_atom_type_description
_atom_type_scat_dispersion_real
_atom_type_scat_dispersion_imag
_atom_type_scat_source
C C 0.0033 0.0016 'International Tables Vol C Tables 4.2.6.8 and 6.1.1.4'
H H 0.0000 0.0000 'International Tables Vol C Tables 4.2.6.8 and 6.1.1.4'
N N 0.0061 0.0033 'International Tables Vol C Tables 4.2.6.8 and 6.1.1.4'
F F 0.0171 0.0103 'International Tables Vol C Tables 4.2.6.8 and 6.1.1.4'
Au Au -2.0133 8.8022 'International Tables Vol C Tables 4.2.6.8 and 6.1.1.4'

loop_
_geom_angle_atom_site_label_1
_geom_angle_atom_site_label_2
_geom_angle_atom_site_label_3
_geom_angle
_geom_angle_site_symmetry_1
_geom_angle_site_symmetry_3
_geom_angle_publ_flag
C1 Au1 C21 175.3(4) . . ?
C26 C21 C22 113.2(9) . . ?
C26 C21 Au1 121.6(8) . . ?
C22 C21 Au1 125.2(8) . . ?
C23 C22 C21 122.6(10) . . ?
C23 C22 C27 118.8(10) . . ?
C21 C22 C27 118.6(10) . . ?
C24 C23 C22 120.9(11) . . ?
C23 C24 C25 118.9(10) . . ?
C23 C24 C28 120.6(12) . . ?
C25 C24 C28 120.5(11) . . ?
C24 C25 C26 120.8(10) . . ?
C25 C26 C21 123.4(10) . . ?
C25 C26 C29 117.3(10) . . ?
C21 C26 C29 119.3(10) . . ?
F2 C27 F1 104.7(11) . . ?
F2 C27 F3 103.9(11) . . ?
F1 C27 F3 105.5(12) . . ?
F2 C27 C22 115.1(12) . . ?
F1 C27 C22 113.9(11) . . ?
F3 C27 C22 112.7(10) . . ?
F4 C28 F6 109(2) . . ?
F4 C28 F5 104.0(17) . . ?
F6 C28 F5 93.2(13) . . ?
F4 C28 C24 119.0(14) . . ?
F6 C28 C24 116.9(13) . . ?
F5 C28 C24 111.3(16) . . ?
F8 C29 F9 106.9(14) . . ?
F8 C29 F7 105.9(12) . . ?
F9 C29 F7 104.7(13) . . ?
F8 C29 C26 112.9(13) . . ?
F9 C29 C26 113.0(11) . . ?
F7 C29 C26 112.8(14) . . ?
N1 C1 N2 113.5(9) . . ?
N1 C1 Au1 120.5(8) . . ?
N2 C1 Au1 126.0(8) . . ?
C1 N1 C16 124.7(9) . . ?
C1 N2 C11 129.4(10) . . ?
C12 C11 C15 117.6(10) . . ?
C12 C11 N2 118.2(10) . . ?
C15 C11 N2 124.2(10) . . ?
C11 C12 C13 121.2(11) . . ?
N3 C13 C12 122.2(11) . . ?
C14 N3 C13 114.8(10) . . ?
N3 C14 C15 125.5(11) . . ?
C14 C15 C11 118.6(10) . . ?
C2 Au2 C41 177.8(4) . . ?
C46 C41 C42 111.7(10) . . ?
C46 C41 Au2 124.4(8) . . ?
C42 C41 Au2 123.9(8) . . ?
C43 C42 C41 124.5(11) . . ?
C43 C42 C47 115.7(11) . . ?
C41 C42 C47 119.8(10) . . ?
C44 C43 C42 118.0(11) . . ?
C45 C44 C43 120.4(10) . . ?
C45 C44 C48 121.2(12) . . ?
C43 C44 C48 118.3(12) . . ?
C44 C45 C46 120.0(11) . . ?
C45 C46 C41 125.2(10) . . ?
C45 C46 C49 117.1(10) . . ?
C41 C46 C49 117.7(10) . . ?
F10 C47 F11 105.0(16) . . ?
F10 C47 F12 103.3(15) . . ?
F11 C47 F12 102.6(16) . . ?
F10 C47 C42 116.7(15) . . ?
F11 C47 C42 115.0(13) . . ?
F12 C47 C42 112.5(16) . . ?
F15 C48 F14 110.2(14) . . ?
F15 C48 F13 105.9(14) . . ?
F14 C48 F13 99.7(12) . . ?
F15 C48 C44 114.4(11) . . ?
F14 C48 C44 110.7(13) . . ?
F13 C48 C44 114.8(13) . . ?
F16 C49 F17 107.0(11) . . ?
F16 C49 F18 105.5(11) . . ?
F17 C49 F18 105.0(10) . . ?
F16 C49 C46 113.2(10) . . ?
F17 C49 C46 112.5(10) . . ?
F18 C49 C46 113.0(11) . . ?
N5 C2 N4 112.4(10) . . ?
N5 C2 Au2 124.3(8) . . ?
N4 C2 Au2 123.2(8) . . ?
C2 N4 C36 125.4(10) . . ?
C2 N5 C31 126.0(9) . . ?
C35 C31 C32 119.6(11) . . ?
C35 C31 N5 121.0(11) . . ?
C32 C31 N5 119.1(10) . . ?
C33 C32 C31 117.7(12) . . ?
N6 C33 C32 125.5(13) . . ?
C34 N6 C33 116.1(11) . . ?
N6 C34 C35 123.6(11) . . ?
C31 C35 C34 117.5(12) . . ?

loop_
_geom_bond_atom_site_label_1
_geom_bond_atom_site_label_2
_geom_bond_distance
_geom_bond_site_symmetry_2
_geom_bond_publ_flag
Au1 C1 2.029(10) . ?
Au1 C21 2.049(10) . ?
C21 C26 1.388(14) . ?
C21 C22 1.438(14) . ?
C22 C23 1.380(14) . ?
C22 C27 1.494(16) . ?
C23 C24 1.353(15) . ?
C24 C25 1.366(15) . ?
C24 C28 1.452(18) . ?
C25 C26 1.387(14) . ?
C26 C29 1.501(17) . ?
C27 F2 1.321(15) . ?
C27 F1 1.328(15) . ?
C27 F3 1.335(13) . ?
C28 F4 1.154(19) . ?
C28 F6 1.266(16) . ?
C28 F5 1.351(19) . ?
C29 F8 1.335(18) . ?
C29 F9 1.337(14) . ?
C29 F7 1.338(18) . ?
C1 N1 1.323(13) . ?
C1 N2 1.348(13) . ?
N1 C16 1.452(14) . ?
N2 C11 1.396(13) . ?
C11 C12 1.351(14) . ?
C11 C15 1.378(15) . ?
C12 C13 1.387(16) . ?
C13 N3 1.355(15) . ?
N3 C14 1.347(14) . ?
C14 C15 1.364(15) . ?
Au2 C2 2.017(11) . ?
Au2 C41 2.030(11) . ?
C41 C46 1.387(14) . ?
C41 C42 1.421(15) . ?
C42 C43 1.397(14) . ?
C42 C47 1.486(19) . ?
C43 C44 1.368(15) . ?
C44 C45 1.354(15) . ?
C44 C48 1.501(16) . ?
C45 C46 1.368(14) . ?
C46 C49 1.511(16) . ?
C47 F10 1.275(19) . ?
C47 F11 1.340(17) . ?
C47 F12 1.35(2) . ?
C48 F15 1.253(15) . ?
C48 F14 1.299(16) . ?
C48 F13 1.346(17) . ?
C49 F16 1.330(14) . ?
C49 F17 1.336(13) . ?
C49 F18 1.359(13) . ?
C2 N5 1.324(13) . ?
C2 N4 1.341(13) . ?
N4 C36 1.435(14) . ?
N5 C31 1.419(14) . ?
C31 C35 1.354(14) . ?
C31 C32 1.376(17) . ?
C32 C33 1.359(17) . ?
C33 N6 1.332(16) . ?
N6 C34 1.303(15) . ?
C34 C35 1.428(15) . ?
